data_7060068
loop_
_publ_author_name
'Chen, Niannian'
'Gao, Yan'
'Tian, Yiming'
'Wu, Bing'
'Jia, Dingxian'
'Zhao, Shengxian'

_publ_section_title
;
 One-dimensional polymeric iodoplumbate hybrids with lanthanide complex
 cations: syntheses, crystal structures, and photoelectric and
 photocatalytic properties
;
_journal_issue 44
_journal_name_full 'New Journal of Chemistry'
_journal_page_first 19166
_journal_page_last 19173
_journal_paper_doi 10.1039/D0NJ04549G
_journal_volume 44
_journal_year 2020
_chemical_formula_moiety 'C24 H56 Gd I13 N8 O8 Pb5'
_chemical_formula_sum 'C24 H56 Gd I13 N8 O8 Pb5'
_chemical_formula_weight 3427.66
_space_group_crystal_system monoclinic
_space_group_IT_number 14
_space_group_name_Hall '-P 2yn'
_space_group_name_H-M_alt 'P 1 21/n 1'
_atom_sites_solution_hydrogens geom
_audit_creation_method SHELXL-2014/7
_audit_update_record
;
2020-09-11 deposited with the CCDC.	2020-10-15 downloaded from the CCDC.
;
_cell_angle_alpha 90
_cell_angle_beta 109.89(3)
_cell_angle_gamma 90
_cell_formula_units_Z 4
_cell_length_a 18.777(4)
_cell_length_b 20.133(4)
_cell_length_c 20.095(4)
_cell_measurement_reflns_used 23045
_cell_measurement_temperature 293(2)
_cell_measurement_theta_max 25.3491
_cell_measurement_theta_min 3.0357
_cell_volume 7144(3)
_computing_structure_refinement 'SHELXL-2014/7 (Sheldrick, 2014)'
_diffrn_ambient_temperature 293(2)
_diffrn_detector_area_resol_mean 14.63
_diffrn_measured_fraction_theta_full 0.998
_diffrn_measured_fraction_theta_max 0.998
_diffrn_measurement_device_type 'Rigaku Saturn'
_diffrn_measurement_method \w
_diffrn_radiation_type MoK\a
_diffrn_radiation_wavelength 0.71073
_diffrn_reflns_av_R_equivalents 0.1526
_diffrn_reflns_av_unetI/netI 0.1117
_diffrn_reflns_Laue_measured_fraction_full 0.998
_diffrn_reflns_Laue_measured_fraction_max 0.998
_diffrn_reflns_limit_h_max 22
_diffrn_reflns_limit_h_min -22
_diffrn_reflns_limit_k_max 23
_diffrn_reflns_limit_k_min -24
_diffrn_reflns_limit_l_max 24
_diffrn_reflns_limit_l_min -24
_diffrn_reflns_number 67875
_diffrn_reflns_point_group_measured_fraction_full 0.998
_diffrn_reflns_point_group_measured_fraction_max 0.998
_diffrn_reflns_theta_full 25.242
_diffrn_reflns_theta_max 25.349
_diffrn_reflns_theta_min 3.034
_exptl_absorpt_coefficient_mu 18.311
_exptl_absorpt_correction_T_max 0.1208
_exptl_absorpt_correction_T_min 0.0240
_exptl_absorpt_correction_type multi-scan
_exptl_absorpt_process_details 'Jacobson, R. (1998) Private communication'
_exptl_crystal_colour Yellow
_exptl_crystal_density_diffrn 3.187
_exptl_crystal_description Platelet
_exptl_crystal_F_000 5932
_exptl_crystal_size_max 0.800
_exptl_crystal_size_mid 0.600
_exptl_crystal_size_min 0.200
_refine_diff_density_max 1.685
_refine_diff_density_min -2.774
_refine_diff_density_rms 0.366
_refine_ls_extinction_method none
_refine_ls_goodness_of_fit_ref 1.282
_refine_ls_hydrogen_treatment constr
_refine_ls_matrix_type full
_refine_ls_number_parameters 455
_refine_ls_number_reflns 13061
_refine_ls_number_restraints 50
_refine_ls_restrained_S_all 1.280
_refine_ls_R_factor_all 0.1666
_refine_ls_R_factor_gt 0.1211
_refine_ls_shift/su_max 0.000
_refine_ls_shift/su_mean 0.000
_refine_ls_structure_factor_coef Fsqd
_refine_ls_weighting_details 'w=1/[\s^2^(Fo^2^)+(0.0553P)^2^+179.2714P] where P=(Fo^2^+2Fc^2^)/3'
_refine_ls_weighting_scheme calc
_refine_ls_wR_factor_gt 0.2190
_refine_ls_wR_factor_ref 0.2357
_reflns_Friedel_coverage 0.000
_reflns_number_gt 9452
_reflns_number_total 13061
_reflns_threshold_expression 'I > 2\s(I)'
_cod_data_source_file d0nj04549g2.cif
_cod_data_source_block m14
_cod_depositor_comments 'Adding full bibliography for 7060067--7060069.cif.'
_cod_original_cell_volume 7143(3)
_cod_original_sg_symbol_H-M 'P 21/n'
_cod_database_code 7060068
_shelx_shelxl_version_number 2014/7
_shelx_space_group_comment
;
The symmetry employed for this shelxl refinement is uniquely defined
by the following loop, which should always be used as a source of
symmetry information in preference to the above space-group names.
They are only intended as comments.
;
_shelx_estimated_absorpt_t_min 0.024
_shelx_estimated_absorpt_t_max 0.121

loop_
_space_group_symop_operation_xyz
'x, y, z'
'-x+1/2, y+1/2, -z+1/2'
'-x, -y, -z'
'x-1/2, -y-1/2, z-1/2'

loop_
_atom_site_label
_atom_site_type_symbol
_atom_site_fract_x
_atom_site_fract_y
_atom_site_fract_z
_atom_site_U_iso_or_equiv
_atom_site_adp_type
_atom_site_occupancy
_atom_site_site_symmetry_order
_atom_site_calc_flag
_atom_site_refinement_flags_posn
_atom_site_refinement_flags_adp
_atom_site_refinement_flags_occupancy
_atom_site_disorder_assembly
_atom_site_disorder_group
Pb1 Pb -0.00529(7) 0.38392(6) 0.00864(6) 0.0478(3) Uani 1 1 d . . . . .
Pb2 Pb 0.01353(7) 0.62504(6) 0.19180(6) 0.0467(3) Uani 1 1 d . . . . .
Pb3 Pb 0.00015(7) 0.39795(6) 0.20851(6) 0.0491(3) Uani 1 1 d . . . . .
Pb4 Pb 0.02811(8) 0.42225(6) 0.41797(7) 0.0515(3) Uani 1 1 d . . . . .
Pb5 Pb 0.03877(8) 0.66660(6) 0.39844(7) 0.0507(3) Uani 1 1 d . . . . .
I1 I 0.08347(12) 0.50380(10) 0.12133(11) 0.0484(5) Uani 1 1 d . . . . .
I2 I -0.14589(13) 0.39566(12) 0.06756(13) 0.0638(6) Uani 1 1 d . . . . .
I3 I 0.06547(15) 0.28317(12) 0.13463(13) 0.0684(7) Uani 1 1 d . . . . .
I4 I -0.08169(14) 0.27463(11) -0.10396(12) 0.0597(6) Uani 1 1 d . . . . .
I5 I 0.13070(13) 0.38720(12) -0.05031(13) 0.0630(6) Uani 1 1 d . . . . .
I6 I -0.05773(12) 0.52543(9) 0.28113(12) 0.0497(5) Uani 1 1 d . . . . .
I7 I 0.16206(14) 0.63454(14) 0.32977(14) 0.0732(7) Uani 1 1 d . . . . .
I8 I -0.05955(12) 0.73659(9) 0.25453(11) 0.0476(5) Uani 1 1 d . . . . .
I9 I 0.15135(13) 0.41234(12) 0.34500(13) 0.0647(6) Uani 1 1 d . . . . .
I10 I -0.05964(14) 0.30672(11) 0.30168(13) 0.0649(7) Uani 1 1 d . . . . .
I11 I 0.11149(14) 0.54416(12) 0.51999(13) 0.0653(7) Uani 1 1 d . . . . .
I12 I 0.09181(14) 0.31180(13) 0.52854(14) 0.0716(7) Uani 1 1 d . . . . .
I13 I 0.1075(2) 0.79370(15) 0.46056(16) 0.1034(11) Uani 1 1 d . . . . .
Gd1 Gd 0.97614(9) 0.00864(7) 0.24005(8) 0.0429(4) Uani 1 1 d . . . . .
O1 O 1.0589(13) -0.0756(12) 0.2955(14) 0.073(7) Uani 1 1 d D . . . .
O2 O 0.8959(14) -0.0404(10) 0.2914(16) 0.080(8) Uani 1 1 d D . . . .
O3 O 1.0291(14) 0.0390(11) 0.3649(12) 0.071(7) Uani 1 1 d D . . . .
O4 O 0.8973(14) 0.0954(11) 0.2550(16) 0.078(8) Uani 1 1 d . . . . .
O5 O 1.0658(13) 0.0942(10) 0.2546(13) 0.068(4) Uani 1 1 d D . . . .
O6 O 0.920(2) 0.0608(14) 0.1332(16) 0.113(7) Uani 1 1 d D . . . .
O7 O 1.0487(17) -0.0196(13) 0.1693(15) 0.090(9) Uani 1 1 d D . . . .
O8 O 0.9061(15) -0.0766(12) 0.1651(14) 0.086(6) Uani 1 1 d D . . . .
N1 N 1.1675(15) -0.1234(16) 0.300(2) 0.109(9) Uani 1 1 d D . . . .
N2 N 0.8099(12) -0.1117(10) 0.3051(13) 0.050(7) Uani 1 1 d D . . . .
N3 N 1.098(2) 0.0306(12) 0.4808(12) 0.088(11) Uani 1 1 d D . . . .
N4 N 0.8041(16) 0.1351(13) 0.2891(12) 0.055(7) Uani 1 1 d D . . . .
N5 N 1.1549(12) 0.1625(12) 0.3200(15) 0.068(4) Uani 1 1 d D . . . .
N6 N 0.8426(19) 0.1438(17) 0.0769(18) 0.113(7) Uani 1 1 d D . . . .
N7 N 1.109(2) -0.0087(18) 0.092(2) 0.102(7) Uani 1 1 d D . . . .
N8 N 0.8514(16) -0.1513(13) 0.0824(16) 0.086(6) Uani 1 1 d D . . . .
C1 C 1.0977(17) -0.1221(14) 0.286(2) 0.085(14) Uani 1 1 d D . . . .
H1 H 1.0716 -0.1607 0.2670 0.102 Uiso 1 1 calc R U . . .
C2 C 1.212(2) -0.0685(16) 0.338(3) 0.109(9) Uani 1 1 d D . . . .
H2A H 1.1852 -0.0278 0.3223 0.163 Uiso 1 1 calc R U . . .
H2B H 1.2594 -0.0671 0.3289 0.163 Uiso 1 1 calc R U . . .
H2C H 1.2223 -0.0741 0.3877 0.163 Uiso 1 1 calc R U . . .
C3 C 1.209(2) -0.1829(15) 0.294(3) 0.109(9) Uani 1 1 d D . . . .
H3A H 1.1789 -0.2215 0.2926 0.163 Uiso 1 1 calc R U . . .
H3B H 1.2553 -0.1856 0.3338 0.163 Uiso 1 1 calc R U . . .
H3C H 1.2213 -0.1807 0.2511 0.163 Uiso 1 1 calc R U . . .
C4 C 0.8758(14) -0.0939(12) 0.3100(16) 0.054(9) Uani 1 1 d D . . . .
H4 H 0.9140 -0.1246 0.3301 0.064 Uiso 1 1 calc R U . . .
C5 C 0.7500(18) -0.0648(15) 0.274(3) 0.111(19) Uani 1 1 d D . . . .
H5A H 0.7231 -0.0569 0.3067 0.166 Uiso 1 1 calc R U . . .
H5B H 0.7158 -0.0823 0.2309 0.166 Uiso 1 1 calc R U . . .
H5C H 0.7711 -0.0238 0.2654 0.166 Uiso 1 1 calc R U . . .
C6 C 0.7893(16) -0.1762(11) 0.324(2) 0.065(11) Uani 1 1 d D . . . .
H6A H 0.8322 -0.2055 0.3342 0.098 Uiso 1 1 calc R U . . .
H6B H 0.7484 -0.1938 0.2845 0.098 Uiso 1 1 calc R U . . .
H6C H 0.7737 -0.1725 0.3642 0.098 Uiso 1 1 calc R U . . .
C7 C 1.064(2) 0.0080(17) 0.4197(13) 0.080(13) Uani 1 1 d D . . . .
H7 H 1.0664 -0.0378 0.4149 0.096 Uiso 1 1 calc R U . . .
C8 C 1.092(4) 0.1028(15) 0.493(2) 0.18(3) Uani 1 1 d D . . . .
H8A H 1.1414 0.1193 0.5215 0.269 Uiso 1 1 calc R U . . .
H8B H 1.0573 0.1100 0.5182 0.269 Uiso 1 1 calc R U . . .
H8C H 1.0750 0.1258 0.4490 0.269 Uiso 1 1 calc R U . . .
C9 C 1.142(3) -0.010(2) 0.5405(19) 0.12(2) Uani 1 1 d D . . . .
H9A H 1.1094 -0.0310 0.5616 0.181 Uiso 1 1 calc R U . . .
H9B H 1.1777 0.0182 0.5750 0.181 Uiso 1 1 calc R U . . .
H9C H 1.1694 -0.0428 0.5244 0.181 Uiso 1 1 calc R U . . .
C10 C 0.871(2) 0.1171(17) 0.301(2) 0.070(11) Uani 1 1 d . . . . .
H10 H 0.9044 0.1200 0.3473 0.084 Uiso 1 1 calc R U . . .
C11 C 0.753(2) 0.129(2) 0.2158(16) 0.090(14) Uani 1 1 d D . . . .
H11A H 0.7492 0.1708 0.1922 0.134 Uiso 1 1 calc R U . . .
H11B H 0.7039 0.1153 0.2154 0.134 Uiso 1 1 calc R U . . .
H11C H 0.7727 0.0961 0.1918 0.134 Uiso 1 1 calc R U . . .
C12 C 0.774(3) 0.162(3) 0.342(2) 0.14(3) Uani 1 1 d D . . . .
H12A H 0.8125 0.1609 0.3876 0.214 Uiso 1 1 calc R U . . .
H12B H 0.7312 0.1366 0.3421 0.214 Uiso 1 1 calc R U . . .
H12C H 0.7586 0.2076 0.3298 0.214 Uiso 1 1 calc R U . . .
C13 C 1.0865(15) 0.1455(14) 0.2913(18) 0.068(4) Uani 1 1 d D . . . .
H13 H 1.0493 0.1726 0.2978 0.082 Uiso 1 1 calc R U . . .
C14A C 1.181(3) 0.214(2) 0.374(2) 0.068(4) Uani 0.5 1 d D . P . .
C14B C 1.175(3) 0.2293(14) 0.348(3) 0.068(4) Uani 0.5 1 d D . P . .
C15 C 1.2153(16) 0.1256(14) 0.3068(19) 0.068(4) Uani 1 1 d D . . . .
H15A H 1.2000 0.0802 0.2963 0.103 Uiso 1 1 calc R U . . .
H15B H 1.2602 0.1274 0.3480 0.103 Uiso 1 1 calc R U . . .
H15C H 1.2255 0.1449 0.2673 0.103 Uiso 1 1 calc R U . . .
C16 C 0.904(2) 0.1191(17) 0.116(2) 0.113(7) Uani 1 1 d D . . . .
H16 H 0.9426 0.1495 0.1352 0.136 Uiso 1 1 calc R U . . .
C17 C 0.787(3) 0.0912(16) 0.053(2) 0.113(7) Uani 1 1 d D . . . .
H17A H 0.7953 0.0676 0.0145 0.169 Uiso 1 1 calc R U . . .
H17B H 0.7370 0.1101 0.0365 0.169 Uiso 1 1 calc R U . . .
H17C H 0.7916 0.0610 0.0909 0.169 Uiso 1 1 calc R U . . .
C18 C 0.818(3) 0.2083(15) 0.046(2) 0.113(7) Uani 1 1 d D . . . .
H18A H 0.7877 0.2290 0.0705 0.169 Uiso 1 1 calc R U . . .
H18B H 0.7883 0.2033 -0.0029 0.169 Uiso 1 1 calc R U . . .
H18C H 0.8613 0.2355 0.0508 0.169 Uiso 1 1 calc R U . . .
C19 C 1.078(3) 0.013(2) 0.133(2) 0.102(7) Uani 1 1 d D . . . .
H19 H 1.0754 0.0594 0.1365 0.122 Uiso 1 1 calc R U . . .
C20 C 1.145(3) 0.032(2) 0.054(2) 0.102(7) Uani 1 1 d . . . . .
H20A H 1.1294 0.0775 0.0555 0.153 Uiso 1 1 calc R U . . .
H20B H 1.1309 0.0176 0.0062 0.153 Uiso 1 1 calc R U . . .
H20C H 1.1990 0.0293 0.0764 0.153 Uiso 1 1 calc R U . . .
C21 C 1.118(3) -0.078(2) 0.079(2) 0.102(7) Uani 1 1 d . . . . .
H21A H 1.1707 -0.0885 0.0936 0.153 Uiso 1 1 calc R U . . .
H21B H 1.0939 -0.0873 0.0300 0.153 Uiso 1 1 calc R U . . .
H21C H 1.0945 -0.1038 0.1064 0.153 Uiso 1 1 calc R U . . .
C22A C 0.910(2) -0.119(3) 0.121(3) 0.086(6) Uani 0.5 1 d D . P . .
C22B C 0.849(2) -0.103(3) 0.124(3) 0.086(6) Uani 0.5 1 d D . P . .
C23A C 0.858(3) -0.206(3) 0.036(3) 0.086(6) Uani 0.5 1 d D . P . .
H23A H 0.8429 -0.1777 -0.0066 0.104 Uiso 0.5 1 calc R U P . .
C23B C 0.921(3) -0.170(3) 0.069(4) 0.086(6) Uani 0.5 1 d D . P . .
H23B H 0.9137 -0.1390 0.0298 0.104 Uiso 0.5 1 calc R U P . .
C24A C 0.779(2) -0.151(3) 0.094(4) 0.086(6) Uani 0.5 1 d D . P . .
H24A H 0.7951 -0.1815 0.1344 0.104 Uiso 0.5 1 calc R U P . .
C24B C 0.787(3) -0.195(3) 0.048(4) 0.086(6) Uani 0.5 1 d D . P . .
H24B H 0.7658 -0.1668 0.0063 0.104 Uiso 0.5 1 calc R U P . .

loop_
_atom_site_aniso_label
_atom_site_aniso_U_11
_atom_site_aniso_U_22
_atom_site_aniso_U_33
_atom_site_aniso_U_23
_atom_site_aniso_U_13
_atom_site_aniso_U_12
Pb1 0.0620(8) 0.0431(7) 0.0417(7) -0.0011(5) 0.0222(6) -0.0003(6)
Pb2 0.0639(8) 0.0379(6) 0.0449(7) -0.0014(5) 0.0270(6) 0.0015(6)
Pb3 0.0612(8) 0.0437(7) 0.0430(7) 0.0007(6) 0.0188(6) 0.0009(6)
Pb4 0.0676(9) 0.0457(7) 0.0415(7) 0.0074(6) 0.0189(6) 0.0061(6)
Pb5 0.0640(8) 0.0447(7) 0.0418(7) 0.0010(6) 0.0160(6) -0.0016(6)
I1 0.0529(12) 0.0410(11) 0.0529(13) -0.0039(9) 0.0202(10) 0.0062(10)
I2 0.0568(14) 0.0691(15) 0.0672(16) 0.0015(12) 0.0232(12) 0.0021(12)
I3 0.0839(17) 0.0554(14) 0.0663(16) 0.0102(12) 0.0260(13) 0.0229(13)
I4 0.0767(16) 0.0446(12) 0.0602(15) -0.0040(11) 0.0265(12) -0.0182(11)
I5 0.0529(14) 0.0669(15) 0.0703(16) -0.0079(12) 0.0223(12) -0.0010(12)
I6 0.0572(13) 0.0352(10) 0.0592(14) 0.0062(9) 0.0228(11) -0.0010(10)
I7 0.0558(15) 0.0865(18) 0.0777(18) 0.0056(14) 0.0233(13) 0.0075(13)
I8 0.0584(13) 0.0342(10) 0.0525(13) -0.0004(9) 0.0218(10) 0.0084(10)
I9 0.0595(14) 0.0661(15) 0.0637(16) -0.0012(12) 0.0148(12) -0.0006(12)
I10 0.0739(16) 0.0475(13) 0.0738(17) 0.0094(12) 0.0258(13) -0.0074(12)
I11 0.0674(15) 0.0620(14) 0.0610(15) 0.0017(12) 0.0147(12) 0.0023(12)
I12 0.0725(16) 0.0780(17) 0.0695(17) 0.0344(14) 0.0308(13) 0.0243(14)
I13 0.144(3) 0.0718(18) 0.076(2) -0.0188(15) 0.0127(19) -0.0425(19)
Gd1 0.0445(9) 0.0360(8) 0.0504(10) -0.0066(7) 0.0190(7) -0.0048(7)
O1 0.061(15) 0.067(16) 0.09(2) -0.004(14) 0.024(14) 0.008(13)
O2 0.078(17) 0.046(14) 0.15(3) 0.001(15) 0.084(18) -0.004(13)
O3 0.088(18) 0.066(16) 0.040(14) -0.021(12) -0.001(13) -0.007(14)
O4 0.076(17) 0.044(13) 0.13(2) 0.019(15) 0.060(18) 0.019(13)
O5 0.058(9) 0.050(8) 0.087(11) -0.015(7) 0.011(8) -0.004(7)
O6 0.16(2) 0.089(13) 0.093(14) 0.026(11) 0.052(13) 0.047(13)
O7 0.11(2) 0.084(19) 0.09(2) -0.022(16) 0.045(18) -0.001(17)
O8 0.089(13) 0.051(10) 0.093(15) 0.001(9) -0.004(11) 0.004(10)
N1 0.079(18) 0.085(18) 0.17(3) 0.000(18) 0.056(19) 0.013(13)
N2 0.065(18) 0.041(14) 0.070(19) 0.018(13) 0.057(16) 0.003(14)
N3 0.15(3) 0.050(18) 0.06(2) -0.006(16) 0.02(2) -0.03(2)
N4 0.08(2) 0.062(17) 0.033(15) 0.014(13) 0.026(14) 0.034(16)
N5 0.058(9) 0.050(8) 0.087(11) -0.015(7) 0.011(8) -0.004(7)
N6 0.16(2) 0.089(13) 0.093(14) 0.026(11) 0.052(13) 0.047(13)
N7 0.14(2) 0.098(16) 0.099(18) -0.015(14) 0.084(15) -0.015(16)
N8 0.089(13) 0.051(10) 0.093(15) 0.001(9) -0.004(11) 0.004(10)
C1 0.09(3) 0.030(18) 0.15(4) -0.03(2) 0.07(3) -0.01(2)
C2 0.079(18) 0.085(18) 0.17(3) 0.000(18) 0.056(19) 0.013(13)
C3 0.079(18) 0.085(18) 0.17(3) 0.000(18) 0.056(19) 0.013(13)
C4 0.07(2) 0.038(17) 0.05(2) -0.012(15) 0.023(18) -0.033(17)
C5 0.05(2) 0.07(3) 0.18(5) 0.06(3) -0.01(3) 0.01(2)
C6 0.036(18) 0.05(2) 0.12(3) 0.01(2) 0.04(2) -0.022(16)
C7 0.09(3) 0.08(3) 0.04(2) -0.03(2) -0.02(2) 0.00(2)
C8 0.36(10) 0.08(3) 0.05(3) -0.01(3) 0.01(4) -0.01(5)
C9 0.19(5) 0.10(4) 0.04(3) 0.03(2) 0.01(3) 0.04(4)
C10 0.09(3) 0.05(2) 0.09(3) 0.00(2) 0.05(3) 0.02(2)
C11 0.06(3) 0.11(3) 0.09(3) 0.02(3) 0.01(2) -0.01(2)
C12 0.10(4) 0.25(7) 0.10(4) -0.02(4) 0.06(3) 0.08(4)
C13 0.058(9) 0.050(8) 0.087(11) -0.015(7) 0.011(8) -0.004(7)
C14A 0.058(9) 0.050(8) 0.087(11) -0.015(7) 0.011(8) -0.004(7)
C14B 0.058(9) 0.050(8) 0.087(11) -0.015(7) 0.011(8) -0.004(7)
C15 0.058(9) 0.050(8) 0.087(11) -0.015(7) 0.011(8) -0.004(7)
C16 0.16(2) 0.089(13) 0.093(14) 0.026(11) 0.052(13) 0.047(13)
C17 0.16(2) 0.089(13) 0.093(14) 0.026(11) 0.052(13) 0.047(13)
C18 0.16(2) 0.089(13) 0.093(14) 0.026(11) 0.052(13) 0.047(13)
C19 0.14(2) 0.098(16) 0.099(18) -0.015(14) 0.084(15) -0.015(16)
C20 0.14(2) 0.098(16) 0.099(18) -0.015(14) 0.084(15) -0.015(16)
C21 0.14(2) 0.098(16) 0.099(18) -0.015(14) 0.084(15) -0.015(16)
C22A 0.089(13) 0.051(10) 0.093(15) 0.001(9) -0.004(11) 0.004(10)
C22B 0.089(13) 0.051(10) 0.093(15) 0.001(9) -0.004(11) 0.004(10)
C23A 0.089(13) 0.051(10) 0.093(15) 0.001(9) -0.004(11) 0.004(10)
C23B 0.089(13) 0.051(10) 0.093(15) 0.001(9) -0.004(11) 0.004(10)
C24A 0.089(13) 0.051(10) 0.093(15) 0.001(9) -0.004(11) 0.004(10)
C24B 0.089(13) 0.051(10) 0.093(15) 0.001(9) -0.004(11) 0.004(10)

loop_
_atom_type_symbol
_atom_type_description
_atom_type_scat_dispersion_real
_atom_type_scat_dispersion_imag
_atom_type_scat_source
C C 0.0033 0.0016 'International Tables Vol C Tables 4.2.6.8 and 6.1.1.4'
H H 0.0000 0.0000 'International Tables Vol C Tables 4.2.6.8 and 6.1.1.4'
N N 0.0061 0.0033 'International Tables Vol C Tables 4.2.6.8 and 6.1.1.4'
O O 0.0106 0.0060 'International Tables Vol C Tables 4.2.6.8 and 6.1.1.4'
I I -0.4742 1.8119 'International Tables Vol C Tables 4.2.6.8 and 6.1.1.4'
Gd Gd -0.1653 3.9035 'International Tables Vol C Tables 4.2.6.8 and 6.1.1.4'
Pb Pb -3.3944 10.1111 'International Tables Vol C Tables 4.2.6.8 and 6.1.1.4'

loop_
_geom_angle_atom_site_label_1
_geom_angle_atom_site_label_2
_geom_angle_atom_site_label_3
_geom_angle
_geom_angle_site_symmetry_1
_geom_angle_site_symmetry_3
_geom_angle_publ_flag
I4 Pb1 I5 88.50(7) . . ?
I4 Pb1 I3 95.28(7) . . ?
I5 Pb1 I3 98.08(8) . . ?
I4 Pb1 I2 94.89(7) . . ?
I5 Pb1 I2 174.60(7) . . ?
I3 Pb1 I2 85.82(7) . . ?
I4 Pb1 I1 175.83(7) . . ?
I5 Pb1 I1 87.63(7) . . ?
I3 Pb1 I1 86.79(7) . . ?
I2 Pb1 I1 88.87(7) . . ?
I4 Pb1 I1 86.56(7) . 3_565 ?
I5 Pb1 I1 83.72(7) . 3_565 ?
I3 Pb1 I1 177.45(7) . 3_565 ?
I2 Pb1 I1 92.28(7) . 3_565 ?
I1 Pb1 I1 91.49(6) . 3_565 ?
I8 Pb2 I5 93.38(7) . 3_565 ?
I8 Pb2 I7 88.88(7) . . ?
I5 Pb2 I7 177.57(8) 3_565 . ?
I8 Pb2 I4 94.68(7) . 3_565 ?
I5 Pb2 I4 86.29(7) 3_565 3_565 ?
I7 Pb2 I4 92.62(7) . 3_565 ?
I8 Pb2 I6 84.32(6) . . ?
I5 Pb2 I6 93.44(7) 3_565 . ?
I7 Pb2 I6 87.69(7) . . ?
I4 Pb2 I6 178.94(7) 3_565 . ?
I8 Pb2 I1 177.42(7) . . ?
I5 Pb2 I1 84.38(6) 3_565 . ?
I7 Pb2 I1 93.38(7) . . ?
I4 Pb2 I1 86.48(6) 3_565 . ?
I6 Pb2 I1 94.51(6) . . ?
I10 Pb3 I2 98.56(7) . . ?
I10 Pb3 I3 97.30(7) . . ?
I2 Pb3 I3 85.84(7) . . ?
I10 Pb3 I9 86.23(7) . . ?
I2 Pb3 I9 174.87(8) . . ?
I3 Pb3 I9 95.39(7) . . ?
I10 Pb3 I6 87.27(7) . . ?
I2 Pb3 I6 95.17(7) . . ?
I3 Pb3 I6 175.13(7) . . ?
I9 Pb3 I6 83.19(7) . . ?
I10 Pb3 I1 173.65(7) . . ?
I2 Pb3 I1 87.68(6) . . ?
I3 Pb3 I1 84.22(7) . . ?
I9 Pb3 I1 87.49(7) . . ?
I6 Pb3 I1 91.06(6) . . ?
I12 Pb4 I9 97.12(7) . . ?
I12 Pb4 I11 96.02(8) . . ?
I9 Pb4 I11 93.98(7) . . ?
I12 Pb4 I10 88.84(8) . . ?
I9 Pb4 I10 83.95(7) . . ?
I11 Pb4 I10 174.92(7) . . ?
I12 Pb4 I11 92.20(7) . 3_566 ?
I9 Pb4 I11 170.51(7) . 3_566 ?
I11 Pb4 I11 83.21(7) . 3_566 ?
I10 Pb4 I11 98.09(7) . 3_566 ?
I12 Pb4 I6 171.45(8) . . ?
I9 Pb4 I6 83.25(7) . . ?
I11 Pb4 I6 92.47(7) . . ?
I10 Pb4 I6 82.69(6) . . ?
I11 Pb4 I6 87.80(7) 3_566 . ?
I13 Pb5 I7 94.73(10) . . ?
I13 Pb5 I8 92.04(8) . . ?
I7 Pb5 I8 88.75(7) . . ?
I13 Pb5 I12 88.96(10) . 3_566 ?
I7 Pb5 I12 175.73(8) . 3_566 ?
I8 Pb5 I12 93.26(7) . 3_566 ?
I13 Pb5 I11 108.26(9) . . ?
I7 Pb5 I11 89.47(7) . . ?
I8 Pb5 I11 159.70(7) . . ?
I12 Pb5 I11 87.34(7) 3_566 . ?
I13 Pb5 I6 167.15(8) . . ?
I7 Pb5 I6 80.70(7) . . ?
I8 Pb5 I6 75.94(6) . . ?
I12 Pb5 I6 96.13(7) 3_566 . ?
I11 Pb5 I6 83.82(6) . . ?
Pb2 I1 Pb1 130.07(7) . . ?
Pb2 I1 Pb1 72.95(5) . 3_565 ?
Pb1 I1 Pb1 88.52(6) . 3_565 ?
Pb2 I1 Pb3 85.64(6) . . ?
Pb1 I1 Pb3 71.97(5) . . ?
Pb1 I1 Pb3 130.59(7) 3_565 . ?
Pb3 I2 Pb1 76.47(6) . . ?
Pb1 I3 Pb3 77.63(6) . . ?
Pb1 I4 Pb2 77.62(6) . 3_565 ?
Pb1 I5 Pb2 77.52(6) . 3_565 ?
Pb2 I6 Pb3 88.65(6) . . ?
Pb2 I6 Pb4 130.72(8) . . ?
Pb3 I6 Pb4 75.25(5) . . ?
Pb2 I6 Pb5 71.27(5) . . ?
Pb3 I6 Pb5 134.79(7) . . ?
Pb4 I6 Pb5 87.69(6) . . ?
Pb5 I7 Pb2 80.64(7) . . ?
Pb2 I8 Pb5 81.33(6) . . ?
Pb4 I9 Pb3 80.04(7) . . ?
Pb3 I10 Pb4 79.29(6) . . ?
Pb4 I11 Pb4 96.79(7) . 3_566 ?
Pb4 I11 Pb5 96.02(7) . . ?
Pb4 I11 Pb5 86.96(7) 3_566 . ?
Pb4 I12 Pb5 93.49(7) . 3_566 ?
O6 Gd1 O1 143.4(10) . . ?
O6 Gd1 O2 116.9(12) . . ?
O1 Gd1 O2 84.6(9) . . ?
O6 Gd1 O7 73.7(11) . . ?
O1 Gd1 O7 71.4(10) . . ?
O2 Gd1 O7 139.9(9) . . ?
O6 Gd1 O5 82.0(11) . . ?
O1 Gd1 O5 98.2(8) . . ?
O2 Gd1 O5 143.3(9) . . ?
O7 Gd1 O5 73.5(9) . . ?
O6 Gd1 O8 76.1(10) . . ?
O1 Gd1 O8 84.9(8) . . ?
O2 Gd1 O8 70.7(10) . . ?
O7 Gd1 O8 75.5(10) . . ?
O5 Gd1 O8 146.0(9) . . ?
O6 Gd1 O4 71.1(10) . . ?
O1 Gd1 O4 145.5(9) . . ?
O2 Gd1 O4 74.3(8) . . ?
O7 Gd1 O4 140.3(9) . . ?
O5 Gd1 O4 84.0(8) . . ?
O8 Gd1 O4 112.3(9) . . ?
O6 Gd1 O3 138.0(9) . . ?
O1 Gd1 O3 73.6(8) . . ?
O2 Gd1 O3 75.4(10) . . ?
O7 Gd1 O3 124.4(9) . . ?
O5 Gd1 O3 70.5(8) . . ?
O8 Gd1 O3 141.2(9) . . ?
O4 Gd1 O3 74.9(9) . . ?
C1 O1 Gd1 145(3) . . ?
C4 O2 Gd1 145(2) . . ?
C7 O3 Gd1 134(2) . . ?
C10 O4 Gd1 140(3) . . ?
C13 O5 Gd1 138(2) . . ?
C16 O6 Gd1 133(3) . . ?
C19 O7 Gd1 133(2) . . ?
C22B O8 C22A 59(3) . . ?
C22B O8 Gd1 155(2) . . ?
C22A O8 Gd1 142(2) . . ?
C1 N1 C2 119(3) . . ?
C1 N1 C3 124(3) . . ?
C2 N1 C3 116.0(18) . . ?
C4 N2 C5 117(2) . . ?
C4 N2 C6 125(2) . . ?
C5 N2 C6 117.7(17) . . ?
C7 N3 C9 124(3) . . ?
C7 N3 C8 119(3) . . ?
C9 N3 C8 117(3) . . ?
C10 N4 C11 116(3) . . ?
C10 N4 C12 126(3) . . ?
C11 N4 C12 119(3) . . ?
C13 N5 C15 121(2) . . ?
C13 N5 C14B 121(3) . . ?
C15 N5 C14B 115(2) . . ?
C13 N5 C14A 124(3) . . ?
C15 N5 C14A 114.7(19) . . ?
C14B N5 C14A 23.7(8) . . ?
C16 N6 C18 136(4) . . ?
C16 N6 C17 109(4) . . ?
C18 N6 C17 115(2) . . ?
C19 N7 C20 124(4) . . ?
C19 N7 C21 124(4) . . ?
C20 N7 C21 112(3) . . ?
C22B N8 C22A 56(2) . . ?
C22B N8 C24A 70(3) . . ?
C22A N8 C24A 123.6(19) . . ?
C22B N8 C24B 123.8(18) . . ?
C22A N8 C24B 171(5) . . ?
C24A N8 C24B 54(3) . . ?
C22B N8 C23B 123.5(17) . . ?
C22A N8 C23B 68(2) . . ?
C24A N8 C23B 165(3) . . ?
C24B N8 C23B 112.7(15) . . ?
C22B N8 C23A 178(3) . . ?
C22A N8 C23A 122.0(18) . . ?
C24A N8 C23A 112.5(16) . . ?
C24B N8 C23A 58(2) . . ?
C23B N8 C23A 54(2) . . ?
O1 C1 N1 128(3) . . ?
O2 C4 N2 128(3) . . ?
O3 C7 N3 128(3) . . ?
N4 C10 O4 125(4) . . ?
O5 C13 N5 124(3) . . ?
C14B C14A N5 78(3) . . ?
C14A C14B N5 79(3) . . ?
O6 C16 N6 130(4) . . ?
O7 C19 N7 127(4) . . ?
C22B C22A O8 60.7(17) . . ?
C22B C22A N8 61.7(15) . . ?
O8 C22A N8 122(3) . . ?
C22B C22A C23B 123(2) . . ?
O8 C22A C23B 176(3) . . ?
N8 C22A C23B 61.5(16) . . ?
C22A C22B O8 60.8(17) . . ?
C22A C22B N8 62.2(15) . . ?
O8 C22B N8 123(3) . . ?
C22A C22B C24A 121(3) . . ?
O8 C22B C24A 160(7) . . ?
N8 C22B C24A 60.4(17) . . ?
C23B C23A C24B 122.7(18) . . ?
C23B C23A N8 62.4(15) . . ?
C24B C23A N8 60.5(15) . . ?
C23A C23B N8 63.1(16) . . ?
C23A C23B C22A 113.6(18) . . ?
N8 C23B C22A 50.7(12) . . ?
C24B C24A N8 62.9(16) . . ?
C24B C24A C22B 112.8(19) . . ?
N8 C24A C22B 50.0(13) . . ?
C24A C24B C23A 123.6(19) . . ?
C24A C24B N8 62.6(15) . . ?
C23A C24B N8 61.3(15) . . ?

loop_
_geom_bond_atom_site_label_1
_geom_bond_atom_site_label_2
_geom_bond_distance
_geom_bond_site_symmetry_2
_geom_bond_publ_flag
Pb1 I4 3.132(3) . ?
Pb1 I5 3.160(3) . ?
Pb1 I3 3.162(3) . ?
Pb1 I2 3.249(3) . ?
Pb1 I1 3.341(2) . ?
Pb1 I1 3.388(2) 3_565 ?
Pb2 I8 3.113(2) . ?
Pb2 I5 3.200(3) 3_565 ?
Pb2 I7 3.200(3) . ?
Pb2 I4 3.221(3) 3_565 ?
Pb2 I6 3.266(2) . ?
Pb2 I1 3.310(2) . ?
Pb3 I10 3.094(3) . ?
Pb3 I2 3.203(3) . ?
Pb3 I3 3.208(3) . ?
Pb3 I9 3.220(3) . ?
Pb3 I6 3.313(2) . ?
Pb3 I1 3.453(3) . ?
Pb4 I12 3.083(3) . ?
Pb4 I9 3.139(3) . ?
Pb4 I11 3.239(3) . ?
Pb4 I10 3.311(3) . ?
Pb4 I11 3.333(3) 3_566 ?
Pb4 I6 3.385(2) . ?
Pb5 I13 2.946(3) . ?
Pb5 I7 3.139(3) . ?
Pb5 I8 3.182(3) . ?
Pb5 I12 3.287(3) 3_566 ?
Pb5 I11 3.411(3) . ?
Pb5 I6 3.743(3) . ?
I1 Pb1 3.388(2) 3_565 ?
I4 Pb2 3.221(3) 3_565 ?
I5 Pb2 3.200(3) 3_565 ?
I11 Pb4 3.333(3) 3_566 ?
I12 Pb5 3.287(3) 3_566 ?
Gd1 O6 2.30(3) . ?
Gd1 O1 2.31(2) . ?
Gd1 O2 2.32(2) . ?
Gd1 O7 2.35(3) . ?
Gd1 O5 2.36(2) . ?
Gd1 O8 2.37(2) . ?
Gd1 O4 2.37(2) . ?
Gd1 O3 2.44(2) . ?
O1 C1 1.238(18) . ?
O2 C4 1.240(17) . ?
O3 C7 1.242(18) . ?
O4 C10 1.26(4) . ?
O5 C13 1.251(18) . ?
O6 C16 1.233(19) . ?
O7 C19 1.242(19) . ?
O8 C22B 1.240(19) . ?
O8 C22A 1.241(19) . ?
N1 C1 1.244(18) . ?
N1 C2 1.439(18) . ?
N1 C3 1.461(14) . ?
N2 C4 1.259(13) . ?
N2 C5 1.437(17) . ?
N2 C6 1.440(17) . ?
N3 C7 1.258(13) . ?
N3 C9 1.455(19) . ?
N3 C8 1.486(19) . ?
N4 C10 1.25(4) . ?
N4 C11 1.463(18) . ?
N4 C12 1.465(18) . ?
N5 C13 1.264(18) . ?
N5 C15 1.454(17) . ?
N5 C14B 1.456(19) . ?
N5 C14A 1.460(19) . ?
N6 C16 1.252(14) . ?
N6 C18 1.445(18) . ?
N6 C17 1.451(19) . ?
N7 C19 1.255(14) . ?
N7 C20 1.43(5) . ?
N7 C21 1.43(5) . ?
N8 C22B 1.288(16) . ?
N8 C22A 1.293(17) . ?
N8 C24A 1.462(17) . ?
N8 C24B 1.466(17) . ?
N8 C23B 1.468(17) . ?
N8 C23A 1.477(17) . ?
C14A C14B 0.60(2) . ?
C22A C22B 1.21(5) . ?
C22A C23B 1.55(5) . ?
C22B C24A 1.57(5) . ?
C23A C23B 1.35(6) . ?
C23A C24B 1.43(6) . ?
C24A C24B 1.34(6) . ?

loop_
_geom_torsion_atom_site_label_1
_geom_torsion_atom_site_label_2
_geom_torsion_atom_site_label_3
_geom_torsion_atom_site_label_4
_geom_torsion
_geom_torsion_site_symmetry_1
_geom_torsion_site_symmetry_2
_geom_torsion_site_symmetry_3
_geom_torsion_site_symmetry_4
_geom_torsion_publ_flag
Gd1 O1 C1 N1 103(6) . . . . ?
C2 N1 C1 O1 8(8) . . . . ?
C3 N1 C1 O1 174(4) . . . . ?
Gd1 O2 C4 N2 -141(3) . . . . ?
C5 N2 C4 O2 0(5) . . . . ?
C6 N2 C4 O2 176(3) . . . . ?
Gd1 O3 C7 N3 170(3) . . . . ?
C9 N3 C7 O3 -175(5) . . . . ?
C8 N3 C7 O3 4(8) . . . . ?
C11 N4 C10 O4 1(5) . . . . ?
C12 N4 C10 O4 -178(4) . . . . ?
Gd1 O4 C10 N4 -136(3) . . . . ?
Gd1 O5 C13 N5 138(3) . . . . ?
C15 N5 C13 O5 6(6) . . . . ?
C14B N5 C13 O5 165(4) . . . . ?
C14A N5 C13 O5 -167(4) . . . . ?
C13 N5 C14A C14B -92(8) . . . . ?
C15 N5 C14A C14B 96(6) . . . . ?
C13 N5 C14B C14A 104(8) . . . . ?
C15 N5 C14B C14A -95(6) . . . . ?
Gd1 O6 C16 N6 -130(5) . . . . ?
C18 N6 C16 O6 -171(5) . . . . ?
C17 N6 C16 O6 2(8) . . . . ?
Gd1 O7 C19 N7 -173(4) . . . . ?
C20 N7 C19 O7 -176(5) . . . . ?
C21 N7 C19 O7 0(9) . . . . ?
Gd1 O8 C22A C22B -162(6) . . . . ?
C22B O8 C22A N8 -7(6) . . . . ?
Gd1 O8 C22A N8 -169(3) . . . . ?
C24A N8 C22A C22B -18(7) . . . . ?
C23B N8 C22A C22B 174(7) . . . . ?
C23A N8 C22A C22B 180(6) . . . . ?
C22B N8 C22A O8 7(6) . . . . ?
C24A N8 C22A O8 -11(10) . . . . ?
C23B N8 C22A O8 -179(9) . . . . ?
C23A N8 C22A O8 -174(6) . . . . ?
C22B N8 C22A C23B -174(7) . . . . ?
C24A N8 C22A C23B 168(6) . . . . ?
C23A N8 C22A C23B 6(6) . . . . ?
N8 C22A C22B O8 173(6) . . . . ?
C23B C22A C22B O8 180(9) . . . . ?
O8 C22A C22B N8 -173(6) . . . . ?
C23B C22A C22B N8 6(7) . . . . ?
O8 C22A C22B C24A -158(8) . . . . ?
N8 C22A C22B C24A 16(6) . . . . ?
C23B C22A C22B C24A 22(12) . . . . ?
Gd1 O8 C22B C22A 153(9) . . . . ?
C22A O8 C22B N8 7(6) . . . . ?
Gd1 O8 C22B N8 160(4) . . . . ?
C22A O8 C22B C24A 100(10) . . . . ?
Gd1 O8 C22B C24A -107(12) . . . . ?
C24A N8 C22B C22A 164(7) . . . . ?
C24B N8 C22B C22A 169(6) . . . . ?
C23B N8 C22B C22A -7(8) . . . . ?
C22A N8 C22B O8 -7(6) . . . . ?
C24A N8 C22B O8 157(9) . . . . ?
C24B N8 C22B O8 162(6) . . . . ?
C23B N8 C22B O8 -14(11) . . . . ?
C22A N8 C22B C24A -164(7) . . . . ?
C24B N8 C22B C24A 5(7) . . . . ?
C23B N8 C22B C24A -171(6) . . . . ?
C22A N8 C23A C23B -7(7) . . . . ?
C24A N8 C23A C23B -171(6) . . . . ?
C24B N8 C23A C23B -176(7) . . . . ?
C22A N8 C23A C24B 170(6) . . . . ?
C24A N8 C23A C24B 5(6) . . . . ?
C23B N8 C23A C24B 176(7) . . . . ?
C24B C23A C23B N8 -4(7) . . . . ?
C24B C23A C23B C22A 1(12) . . . . ?
N8 C23A C23B C22A 5(6) . . . . ?
C22B N8 C23B C23A -180(7) . . . . ?
C22A N8 C23B C23A 174(7) . . . . ?
C24A N8 C23B C23A 33(18) . . . . ?
C24B N8 C23B C23A 4(7) . . . . ?
C22B N8 C23B C22A 6(7) . . . . ?
C24A N8 C23B C22A -141(17) . . . . ?
C24B N8 C23B C22A -170(6) . . . . ?
C23A N8 C23B C22A -174(7) . . . . ?
C22B C22A C23B C23A -12(12) . . . . ?
N8 C22A C23B C23A -6(6) . . . . ?
C22B C22A C23B N8 -7(7) . . . . ?
C22B N8 C24A C24B 175(7) . . . . ?
C22A N8 C24A C24B -169(6) . . . . ?
C23B N8 C24A C24B -34(19) . . . . ?
C23A N8 C24A C24B -5(6) . . . . ?
C22A N8 C24A C22B 16(7) . . . . ?
C24B N8 C24A C22B -175(7) . . . . ?
C23B N8 C24A C22B 151(17) . . . . ?
C23A N8 C24A C22B 180(6) . . . . ?
C22A C22B C24A C24B -21(11) . . . . ?
O8 C22B C24A C24B -110(9) . . . . ?
N8 C22B C24A C24B -5(6) . . . . ?
C22A C22B C24A N8 -16(6) . . . . ?
O8 C22B C24A N8 -105(9) . . . . ?
N8 C24A C24B C23A 6(7) . . . . ?
C22B C24A C24B C23A 10(12) . . . . ?
C22B C24A C24B N8 4(5) . . . . ?
C23B C23A C24B C24A -2(13) . . . . ?
N8 C23A C24B C24A -6(7) . . . . ?
C23B C23A C24B N8 4(8) . . . . ?
C22B N8 C24B C24A -6(8) . . . . ?
C23B N8 C24B C24A 171(6) . . . . ?
C23A N8 C24B C24A 174(7) . . . . ?
C22B N8 C24B C23A 180(6) . . . . ?
C24A N8 C24B C23A -174(7) . . . . ?
C23B N8 C24B C23A -3(6) . . . . ?
